data_2223916
loop_
_publ_author_name
'Li, Yu-Feng'
'Liu, Hai-Xing'
'Jian, Fang-Fang'

_publ_section_title
;
 Ethyl 3-[1-(2-hydroxyphenyl)ethylidene]carbazate
;
_journal_coeditor_code LH2935
_journal_issue 11
_journal_name_full 'Acta Crystallographica Section E'
_journal_page_first o2935
_journal_paper_doi 10.1107/S1600536809044602
_journal_volume 65
_journal_year 2009
_chemical_formula_iupac 'C11 H14 N2 O3'
_chemical_formula_moiety 'C11 H14 N2 O3'
_chemical_formula_sum 'C11 H14 N2 O3'
_chemical_formula_weight 222.24
_chemical_name_systematic
;
Ethyl 3-[1-(2-hydroxyphenyl)ethylidene]carbazate
;
_space_group_IT_number 2
_symmetry_cell_setting triclinic
_symmetry_space_group_name_Hall '-P 1'
_symmetry_space_group_name_H-M 'P -1'
_atom_sites_solution_hydrogens geom
_atom_sites_solution_primary direct
_atom_sites_solution_secondary difmap
_audit_creation_method SHELXL-97
_cell_angle_alpha 112.53(3)
_cell_angle_beta 95.79(3)
_cell_angle_gamma 99.68(3)
_cell_formula_units_Z 2
_cell_length_a 5.4830(11)
_cell_length_b 10.191(2)
_cell_length_c 11.410(2)
_cell_measurement_reflns_used 1974
_cell_measurement_temperature 293(2)
_cell_measurement_theta_max 27.5
_cell_measurement_theta_min 3.5
_cell_volume 570.9(3)
_computing_cell_refinement 'SAINT (Bruker, 1997)'
_computing_data_collection 'SMART (Bruker, 1997)'
_computing_data_reduction 'SAINT (Bruker, 1997)'
_computing_molecular_graphics 'SHELXTL (Sheldrick, 2008)'
_computing_publication_material 'SHELXTL (Sheldrick, 2008)'
_computing_structure_refinement 'SHELXL97 (Sheldrick, 2008)'
_computing_structure_solution 'SHELXS97 (Sheldrick, 2008)'
_diffrn_ambient_temperature 293(2)
_diffrn_measured_fraction_theta_full 0.992
_diffrn_measured_fraction_theta_max 0.992
_diffrn_measurement_device_type 'Bruker SMART CCD'
_diffrn_measurement_method '\f and \w'
_diffrn_radiation_monochromator graphite
_diffrn_radiation_source 'fine-focus sealed tube'
_diffrn_radiation_type MoK\a
_diffrn_radiation_wavelength 0.71073
_diffrn_reflns_av_R_equivalents 0.0164
_diffrn_reflns_av_sigmaI/netI 0.0196
_diffrn_reflns_limit_h_max 6
_diffrn_reflns_limit_h_min -7
_diffrn_reflns_limit_k_max 13
_diffrn_reflns_limit_k_min -13
_diffrn_reflns_limit_l_max 14
_diffrn_reflns_limit_l_min -14
_diffrn_reflns_number 5650
_diffrn_reflns_theta_full 27.48
_diffrn_reflns_theta_max 27.48
_diffrn_reflns_theta_min 3.52
_diffrn_standards_number 0
_exptl_absorpt_coefficient_mu 0.095
_exptl_absorpt_correction_T_max 0.728
_exptl_absorpt_correction_T_min 0.491
_exptl_absorpt_correction_type multi-scan
_exptl_absorpt_process_details '(SADABS; Sheldrick, 1996)'
_exptl_crystal_colour colorless
_exptl_crystal_density_diffrn 1.293
_exptl_crystal_density_method 'not measured'
_exptl_crystal_description block
_exptl_crystal_F_000 236
_exptl_crystal_size_max 0.22
_exptl_crystal_size_mid 0.20
_exptl_crystal_size_min 0.18
_refine_diff_density_max 0.234
_refine_diff_density_min -0.228
_refine_ls_extinction_coef 0.043(14)
_refine_ls_extinction_expression Fc^*^=kFc[1+0.001xFc^2^\l^3^/sin(2\q)]^-1/4^
_refine_ls_extinction_method 'SHELXL97 (Sheldrick, 2008)'
_refine_ls_goodness_of_fit_ref 1.079
_refine_ls_hydrogen_treatment mixed
_refine_ls_matrix_type full
_refine_ls_number_parameters 166
_refine_ls_number_reflns 2597
_refine_ls_number_restraints 0
_refine_ls_restrained_S_all 1.079
_refine_ls_R_factor_all 0.0627
_refine_ls_R_factor_gt 0.0466
_refine_ls_shift/su_max 0.003
_refine_ls_shift/su_mean 0.000
_refine_ls_structure_factor_coef Fsqd
_refine_ls_weighting_details 'calc w=1/[\s^2^(Fo^2^)+(0.1217P)^2^+0.0113P] where P=(Fo^2^+2Fc^2^)/3'
_refine_ls_weighting_scheme calc
_refine_ls_wR_factor_gt 0.1484
_refine_ls_wR_factor_ref 0.1796
_reflns_number_gt 1839
_reflns_number_total 2597
_reflns_threshold_expression I>2\s(I)
_cod_data_source_file lh2935.cif
_cod_data_source_block I
_cod_depositor_comments
;
The following automatic conversions were performed:
'_symmetry_cell_setting' value 'Triclinic' changed to 'triclinic'
according to '/home/saulius/struct/CIF-dictionaries/cif_core.dic'
dictionary named 'cif_core.dic' version 2.4.1 from 2010-06-29.

Automatic conversion script
Id: cif_fix_enum 1527 2010-12-29 10:47:43Z saulius 

The following automatic conversions were performed:

'_symmetry_cell_setting' value 'Triclinic' changed to 'triclinic'
according to /home/saulius/struct/CIF-dictionaries/cif_core.dic
dictionary named 'cif_core.dic' version 2.4.1 from 2010-06-29.

Automatic conversion script
Id: cif_fix_values 1715 2011-07-08 13:25:40Z adriana 
;
_cod_original_cell_volume 570.9(2)
_cod_database_code 2223916
_cod_database_fobs_code 2223916

loop_
_symmetry_equiv_pos_as_xyz
'x, y, z'
'-x, -y, -z'

loop_
_atom_site_type_symbol
_atom_site_label
_atom_site_fract_x
_atom_site_fract_y
_atom_site_fract_z
_atom_site_U_iso_or_equiv
_atom_site_adp_type
_atom_site_calc_flag
_atom_site_refinement_flags
_atom_site_occupancy
_atom_site_disorder_assembly
_atom_site_disorder_group
O O3 0.4674(2) 0.34070(13) 0.74631(11) 0.0681(4) Uani d . 1 . .
O O1 0.2984(2) 0.09910(13) 1.08787(10) 0.0676(4) Uani d . 1 . .
O O2 0.52301(18) 0.24189(11) 1.00894(9) 0.0549(3) Uani d . 1 . .
N N1 0.1757(2) 0.16596(12) 0.81259(10) 0.0476(3) Uani d . 1 . .
N N2 0.1444(2) 0.10360(14) 0.89965(11) 0.0536(3) Uani d . 1 . .
C C1 0.0453(2) 0.20676(14) 0.63011(12) 0.0453(3) Uani d . 1 . .
C C9 0.3238(3) 0.14591(16) 1.00535(13) 0.0505(4) Uani d . 1 . .
C C7 -0.0055(2) 0.13722(14) 0.71973(12) 0.0440(3) Uani d . 1 . .
C C3 0.3121(3) 0.36489(19) 0.55821(16) 0.0682(5) Uani d . 1 . .
H H3B 0.4653 0.4273 0.5690 0.082 Uiso calc R 1 . .
C C2 0.2752(3) 0.30312(15) 0.64688(14) 0.0512(4) Uani d . 1 . .
C C10 0.7203(3) 0.29608(19) 1.12246(15) 0.0635(4) Uani d . 1 . .
H H10A 0.7912 0.2169 1.1274 0.076 Uiso calc R 1 . .
H H10B 0.6526 0.3396 1.2002 0.076 Uiso calc R 1 . .
C C8 -0.2561(3) 0.0382(2) 0.69869(19) 0.0638(5) Uani d . 1 . .
C C5 -0.0996(4) 0.2415(2) 0.43765(17) 0.0728(5) Uani d . 1 . .
H H5A -0.2254 0.2202 0.3677 0.087 Uiso calc R 1 . .
C C6 -0.1370(3) 0.17999(19) 0.52442(16) 0.0626(4) Uani d . 1 . .
H H6A -0.2912 0.1176 0.5120 0.075 Uiso calc R 1 . .
C C4 0.1279(4) 0.3354(2) 0.45604(17) 0.0737(5) Uani d . 1 . .
H H4A 0.1555 0.3787 0.3987 0.088 Uiso calc R 1 . .
C C11 0.9167(3) 0.40714(19) 1.10931(17) 0.0706(5) Uani d . 1 . .
H H11A 1.0503 0.4458 1.1829 0.106 Uiso calc R 1 . .
H H11B 0.8441 0.4846 1.1043 0.106 Uiso calc R 1 . .
H H11C 0.9825 0.3626 1.0323 0.106 Uiso calc R 1 . .
H H3A 0.407(5) 0.283(3) 0.794(2) 0.107(8) Uiso d . 1 . .
H H2A -0.001(4) 0.039(2) 0.8940(17) 0.074(5) Uiso d . 1 . .
H H8A -0.392(5) 0.072(3) 0.670(2) 0.127(9) Uiso d . 1 . .
H H8B -0.298(5) 0.034(3) 0.767(3) 0.133(10) Uiso d . 1 . .
H H8C -0.259(6) -0.042(4) 0.637(3) 0.139(11) Uiso d . 1 . .

loop_
_atom_site_aniso_label
_atom_site_aniso_U_11
_atom_site_aniso_U_22
_atom_site_aniso_U_33
_atom_site_aniso_U_12
_atom_site_aniso_U_13
_atom_site_aniso_U_23
O3 0.0548(6) 0.0760(7) 0.0715(7) -0.0132(5) -0.0027(5) 0.0428(6)
O1 0.0639(7) 0.0847(8) 0.0621(6) -0.0099(5) -0.0004(5) 0.0522(6)
O2 0.0530(6) 0.0615(6) 0.0509(5) -0.0086(4) -0.0006(4) 0.0349(5)
N1 0.0485(6) 0.0524(6) 0.0464(6) 0.0009(4) 0.0051(5) 0.0302(5)
N2 0.0497(7) 0.0614(7) 0.0534(6) -0.0050(5) 0.0018(5) 0.0365(5)
C1 0.0476(7) 0.0474(7) 0.0444(7) 0.0075(5) 0.0079(5) 0.0239(5)
C9 0.0533(7) 0.0528(7) 0.0499(7) 0.0019(6) 0.0069(6) 0.0306(6)
C7 0.0426(6) 0.0461(7) 0.0435(6) 0.0042(5) 0.0072(5) 0.0209(5)
C3 0.0708(10) 0.0677(10) 0.0746(10) -0.0033(7) 0.0139(8) 0.0458(8)
C2 0.0524(8) 0.0489(7) 0.0534(7) 0.0032(5) 0.0080(6) 0.0257(6)
C10 0.0605(9) 0.0695(10) 0.0554(8) -0.0072(7) -0.0040(7) 0.0326(7)
C8 0.0498(8) 0.0802(11) 0.0650(9) -0.0084(7) 0.0004(7) 0.0454(9)
C5 0.0723(11) 0.0932(13) 0.0665(9) 0.0105(9) 0.0020(8) 0.0531(9)
C6 0.0535(8) 0.0794(10) 0.0601(8) 0.0011(7) 0.0020(7) 0.0417(8)
C4 0.0878(12) 0.0808(11) 0.0724(10) 0.0118(9) 0.0155(9) 0.0552(9)
C11 0.0631(9) 0.0640(10) 0.0740(10) -0.0072(7) 0.0042(8) 0.0274(8)

loop_
_atom_type_symbol
_atom_type_description
_atom_type_scat_dispersion_real
_atom_type_scat_dispersion_imag
_atom_type_scat_source
C C 0.0033 0.0016 'International Tables Vol C Tables 4.2.6.8 and 6.1.1.4'
H H 0.0000 0.0000 'International Tables Vol C Tables 4.2.6.8 and 6.1.1.4'
N N 0.0061 0.0033 'International Tables Vol C Tables 4.2.6.8 and 6.1.1.4'
O O 0.0106 0.0060 'International Tables Vol C Tables 4.2.6.8 and 6.1.1.4'

loop_
_geom_angle_atom_site_label_1
_geom_angle_atom_site_label_2
_geom_angle_atom_site_label_3
_geom_angle_site_symmetry_1
_geom_angle_site_symmetry_3
_geom_angle
_geom_angle_publ_flag
C2 O3 H3A . . 104.2(15) ?
C9 O2 C10 . . 116.29(10) ?
C7 N1 N2 . . 119.65(11) ?
C9 N2 N1 . . 119.71(11) ?
C9 N2 H2A . . 116.8(11) ?
N1 N2 H2A . . 123.3(11) ?
C6 C1 C2 . . 116.97(12) ?
C6 C1 C7 . . 120.60(12) ?
C2 C1 C7 . . 122.43(12) ?
O1 C9 O2 . . 124.75(13) ?
O1 C9 N2 . . 121.90(13) ?
O2 C9 N2 . . 113.34(11) ?
N1 C7 C1 . . 116.09(11) ?
N1 C7 C8 . . 123.84(12) ?
C1 C7 C8 . . 120.06(12) ?
C4 C3 C2 . . 121.27(14) ?
C4 C3 H3B . . 119.4 ?
C2 C3 H3B . . 119.4 ?
O3 C2 C3 . . 117.02(13) ?
O3 C2 C1 . . 123.31(12) ?
C3 C2 C1 . . 119.67(13) ?
O2 C10 C11 . . 107.04(13) ?
O2 C10 H10A . . 110.3 ?
C11 C10 H10A . . 110.3 ?
O2 C10 H10B . . 110.3 ?
C11 C10 H10B . . 110.3 ?
H10A C10 H10B . . 108.6 ?
C7 C8 H8A . . 112.7(16) ?
C7 C8 H8B . . 114(2) ?
H8A C8 H8B . . 101(2) ?
C7 C8 H8C . . 107(2) ?
H8A C8 H8C . . 105(3) ?
H8B C8 H8C . . 117(3) ?
C6 C5 C4 . . 118.87(16) ?
C6 C5 H5A . . 120.6 ?
C4 C5 H5A . . 120.6 ?
C5 C6 C1 . . 123.05(15) ?
C5 C6 H6A . . 118.5 ?
C1 C6 H6A . . 118.5 ?
C3 C4 C5 . . 120.15(14) ?
C3 C4 H4A . . 119.9 ?
C5 C4 H4A . . 119.9 ?
C10 C11 H11A . . 109.5 ?
C10 C11 H11B . . 109.5 ?
H11A C11 H11B . . 109.5 ?
C10 C11 H11C . . 109.5 ?
H11A C11 H11C . . 109.5 ?
H11B C11 H11C . . 109.5 ?

loop_
_geom_bond_atom_site_label_1
_geom_bond_atom_site_label_2
_geom_bond_site_symmetry_2
_geom_bond_distance
_geom_bond_publ_flag
O3 C2 . 1.3543(19) ?
O3 H3A . 0.98(2) ?
O1 C9 . 1.2173(16) ?
O2 C9 . 1.3237(17) ?
O2 C10 . 1.4563(18) ?
N1 C7 . 1.2836(18) ?
N1 N2 . 1.3790(15) ?
N2 C9 . 1.3521(19) ?
N2 H2A . 0.92(2) ?
C1 C6 . 1.393(2) ?
C1 C2 . 1.408(2) ?
C1 C7 . 1.4737(18) ?
C7 C8 . 1.4988(19) ?
C3 C4 . 1.365(2) ?
C3 C2 . 1.395(2) ?
C3 H3B . 0.9300 ?
C10 C11 . 1.489(2) ?
C10 H10A . 0.9700 ?
C10 H10B . 0.9700 ?
C8 H8A . 0.95(3) ?
C8 H8B . 0.85(3) ?
C8 H8C . 0.84(3) ?
C5 C6 . 1.374(2) ?
C5 C4 . 1.381(3) ?
C5 H5A . 0.9300 ?
C6 H6A . 0.9300 ?
C4 H4A . 0.9300 ?
C11 H11A . 0.9600 ?
C11 H11B . 0.9600 ?
C11 H11C . 0.9600 ?

loop_
_geom_hbond_atom_site_label_D
_geom_hbond_atom_site_label_H
_geom_hbond_atom_site_label_A
_geom_hbond_site_symmetry_A
_geom_hbond_distance_DH
_geom_hbond_distance_HA
_geom_hbond_distance_DA
_geom_hbond_angle_DHA
_geom_hbond_publ_flag
N2 H2A O1 2_557 0.92(2) 2.05(2) 2.9649(19) 170.4(16) yes
O3 H3A N1 . 0.98(3) 1.68(3) 2.5728(19) 149(2) yes

loop_
_cod_related_entry_id
_cod_related_entry_database
_cod_related_entry_code
1 ChemSpider 12667453
